data_4513446
loop_
_publ_author_name
'Llinas, Antonio'
'Barbas, Rafael'
'Font-Bardia, Merc\`e'
'Quayle, Michael J.'
'Velaga, Sitaram'
'Prohens, Rafel'

_publ_section_title
;
 Two New Polymorphic Cocrystals of Zafirlukast: Preparation, Crystal
 Structure, and Stability Relations
;
_journal_issue 8
_journal_name_full 'Crystal Growth &amp; Design'
_journal_page_first 4162
_journal_paper_doi 10.1021/acs.cgd.5b00744
_journal_volume 15
_journal_year 2015
_chemical_formula_moiety 'C31 H33 N3 O6 S'
_chemical_formula_sum 'C31 H33 N3 O6 S'
_chemical_formula_weight 575.66
_chemical_name_systematic
;
 ?
;
_space_group_crystal_system monoclinic
_space_group_IT_number 14
_space_group_name_Hall '-P 2ybc'
_space_group_name_H-M_alt 'P 1 21/c 1'
_symmetry_space_group_name_Hall '-P 2ybc'
_symmetry_space_group_name_H-M 'P 1 21/c 1'
_atom_sites_solution_hydrogens geom
_audit_creation_method SHELXL-97
_cell_angle_alpha 90
_cell_angle_beta 102.557(14)
_cell_angle_gamma 90
_cell_formula_units_Z 4
_cell_length_a 9.578(9)
_cell_length_b 14.436(10)
_cell_length_c 22.027(15)
_cell_measurement_reflns_used 148
_cell_measurement_temperature 293(2)
_cell_measurement_theta_max 30
_cell_measurement_theta_min 3
_cell_volume 2973(4)
_computing_cell_refinement 'AUTOMAR (Claudio Klein, 2007)'
_computing_data_collection 'MARXDS (Claudio Klein, 2005)'
_computing_data_reduction 'MARSCALE (Claudio Klein, 2007)'
_computing_molecular_graphics 'ORTEP (Brueggermann and Smith, 1990)'
_computing_publication_material 'PLATON (Spek, 1990)'
_computing_structure_refinement 'SHELXL-97 (Sheldrick, 1997)'
_computing_structure_solution 'SHELXS-97 (Sheldrick, 1997)'
_diffrn_ambient_temperature 293(2)
_diffrn_measured_fraction_theta_full 0.925
_diffrn_measured_fraction_theta_max 0.535
_diffrn_measurement_device_type 'MAR345 with image plate detector'
_diffrn_measurement_method 'phi scan'
_diffrn_radiation_type MoK\a
_diffrn_radiation_wavelength 0.71073
_diffrn_reflns_av_R_equivalents 0.0429
_diffrn_reflns_av_unetI/netI 0.0331
_diffrn_reflns_laue_measured_fraction_full 0.925
_diffrn_reflns_laue_measured_fraction_max 0.535
_diffrn_reflns_limit_h_max 12
_diffrn_reflns_limit_h_min -12
_diffrn_reflns_limit_k_max 19
_diffrn_reflns_limit_k_min -17
_diffrn_reflns_limit_l_max 29
_diffrn_reflns_limit_l_min -31
_diffrn_reflns_number 16546
_diffrn_reflns_point_group_measured_fraction_full 0.925
_diffrn_reflns_point_group_measured_fraction_max 0.535
_diffrn_reflns_theta_full 25.000
_diffrn_reflns_theta_max 32.301
_diffrn_reflns_theta_min 1.699
_diffrn_source graphite
_exptl_absorpt_coefficient_mu 0.156
_exptl_absorpt_correction_T_max 0.98
_exptl_absorpt_correction_T_min 0.97
_exptl_absorpt_correction_type empirical
_exptl_absorpt_process_details sadabs
_exptl_crystal_colour colourless
_exptl_crystal_density_diffrn 1.286
_exptl_crystal_description Prism
_exptl_crystal_F_000 1216
_exptl_crystal_size_max 0.20
_exptl_crystal_size_mid 0.10
_exptl_crystal_size_min 0.10
_refine_diff_density_max 0.661
_refine_diff_density_min -0.362
_refine_diff_density_rms 0.048
_refine_ls_extinction_method none
_refine_ls_goodness_of_fit_ref 1.149
_refine_ls_hydrogen_treatment constr
_refine_ls_matrix_type full
_refine_ls_number_parameters 349
_refine_ls_number_reflns 5663
_refine_ls_number_restraints 4
_refine_ls_restrained_S_all 1.157
_refine_ls_R_factor_all 0.0681
_refine_ls_R_factor_gt 0.0558
_refine_ls_shift/su_max 0.000
_refine_ls_shift/su_mean 0.000
_refine_ls_structure_factor_coef Fsqd
_refine_ls_weighting_details
;
 w=1/[\s^2^(Fo^2^)+(0.1074P)^2^]
 where P=(Fo^2^+2Fc^2^)/3
;
_refine_ls_weighting_scheme calc
_refine_ls_wR_factor_gt 0.1672
_refine_ls_wR_factor_ref 0.1744
_reflns_Friedel_coverage 0.000
_reflns_number_gt 4296
_reflns_number_total 5663
_reflns_threshold_expression 'I > 2\s(I)'
_cod_data_source_file cg5b00744_si_003.cif
_cod_data_source_block mo_anrm17_0m_aa
_cod_depositor_comments 'Adding full bibliography for 4513446--4513449.cif.'
_cod_database_code 4513446
_shelx_space_group_comment
;
The symmetry employed for this shelxl refinement is uniquely defined
by the following loop, which should always be used as a source of
symmetry information in preference to the above space-group names.
They are only intended as comments.
;

loop_
_space_group_symop_operation_xyz
'x, y, z'
'-x, y+1/2, -z+1/2'
'-x, -y, -z'
'x, -y-1/2, z-1/2'

loop_
_atom_site_label
_atom_site_type_symbol
_atom_site_fract_x
_atom_site_fract_y
_atom_site_fract_z
_atom_site_U_iso_or_equiv
_atom_site_adp_type
_atom_site_occupancy
_atom_site_site_symmetry_order
_atom_site_calc_flag
_atom_site_refinement_flags_posn
_atom_site_refinement_flags_adp
S1 S 0.32638(5) 0.07373(3) 0.34609(2) 0.05638(18) Uani 1 1 d . .
O1 O 0.46420(15) 0.03358(10) 0.36479(7) 0.0728(4) Uani 1 1 d . .
O2 O 0.22199(17) 0.05137(11) 0.37966(7) 0.0748(4) Uani 1 1 d . .
O3 O 0.44073(14) 0.08947(11) 0.23702(7) 0.0692(4) Uani 1 1 d . .
O4 O 0.30119(17) 0.03318(12) 0.00541(7) 0.0753(4) Uani 1 1 d . U
O5 O 0.04408(13) -0.01197(10) -0.25221(7) 0.0634(4) Uani 1 1 d . .
O6 O 0.17905(19) 0.01128(16) -0.32145(10) 0.1003(6) Uani 1 1 d . U
N1 N 0.25439(15) 0.04065(11) 0.27430(7) 0.0534(4) Uani 1 1 d . .
H1 H 0.1702 0.0167 0.2663 0.064 Uiso 1 1 calc R U
N2 N 0.32110(19) -0.30405(12) -0.03614(8) 0.0664(5) Uani 1 1 d . .
N3 N 0.25189(17) -0.08980(13) -0.24800(9) 0.0672(5) Uani 1 1 d . .
H3 H 0.3205 -0.0950 -0.2673 0.081 Uiso 1 1 calc R U
C1 C 0.0737(2) 0.22034(19) 0.32030(17) 0.1010(10) Uani 1 1 d . .
H1A H 0.0106 0.2725 0.3179 0.151 Uiso 1 1 calc R U
H1B H 0.0615 0.1804 0.3536 0.151 Uiso 1 1 calc R U
H1C H 0.0519 0.1868 0.2817 0.151 Uiso 1 1 calc R U
C2 C 0.2267(2) 0.25387(15) 0.33232(11) 0.0662(5) Uani 1 1 d . .
C3 C 0.2553(3) 0.34799(17) 0.33301(12) 0.0811(7) Uani 1 1 d . .
H3A H 0.1794 0.3895 0.3277 0.097 Uiso 1 1 calc R U
C4 C 0.3903(3) 0.38146(17) 0.34125(12) 0.0801(7) Uani 1 1 d . .
H4 H 0.4054 0.4451 0.3406 0.096 Uiso 1 1 calc R U
C5 C 0.5051(3) 0.32190(16) 0.35054(11) 0.0751(6) Uani 1 1 d . .
H5 H 0.5976 0.3451 0.3559 0.090 Uiso 1 1 calc R U
C6 C 0.4825(2) 0.22846(15) 0.35182(10) 0.0611(5) Uani 1 1 d . .
H6 H 0.5597 0.1878 0.3587 0.073 Uiso 1 1 calc R U
C7 C 0.34551(18) 0.19487(13) 0.34294(8) 0.0517(4) Uani 1 1 d . .
C8 C 0.32552(18) 0.05061(13) 0.22789(9) 0.0519(4) Uani 1 1 d . .
C9 C 0.25764(18) 0.01045(13) 0.16571(8) 0.0515(4) Uani 1 1 d . U
C10 C 0.31102(19) 0.04207(14) 0.11604(9) 0.0560(4) Uani 1 1 d . U
H10 H 0.3817 0.0874 0.1219 0.067 Uiso 1 1 calc R U
C11 C 0.2575(2) 0.00520(14) 0.05677(9) 0.0568(4) Uani 1 1 d . U
C12 C 0.15311(19) -0.06456(14) 0.04733(9) 0.0567(4) Uani 1 1 d . U
C13 C 0.1026(2) -0.09316(15) 0.09730(10) 0.0612(5) Uani 1 1 d . U
H13 H 0.0321 -0.1386 0.0917 0.073 Uiso 1 1 calc R U
C14 C 0.15320(19) -0.05647(14) 0.15686(10) 0.0564(5) Uani 1 1 d . .
H14 H 0.1164 -0.0772 0.1902 0.068 Uiso 1 1 calc R U
C15 C 0.0954(2) -0.10389(16) -0.01601(10) 0.0672(6) Uani 1 1 d . .
H15A H 0.0022 -0.1308 -0.0168 0.081 Uiso 1 1 calc R U
H15B H 0.0821 -0.0538 -0.0461 0.081 Uiso 1 1 calc R U
C16 C 0.18815(19) -0.17568(15) -0.03551(9) 0.0594(5) Uani 1 1 d . .
C17 C 0.2477(2) -0.25199(15) -0.00233(10) 0.0673(6) Uani 1 1 d . .
H17 H 0.2388 -0.2660 0.0379 0.081 Uiso 1 1 calc R U
C18 C 0.3088(2) -0.26222(14) -0.09299(10) 0.0583(5) Uani 1 1 d . .
C19 C 0.22763(17) -0.18151(13) -0.09376(9) 0.0535(4) Uani 1 1 d . .
C20 C 0.20287(19) -0.12278(14) -0.14565(10) 0.0568(5) Uani 1 1 d . .
H20 H 0.1482 -0.0693 -0.1467 0.068 Uiso 1 1 calc R U
C21 C 0.26177(19) -0.14675(14) -0.19466(10) 0.0587(5) Uani 1 1 d . .
C22 C 0.3398(2) -0.22821(16) -0.19339(11) 0.0684(6) Uani 1 1 d . .
H22 H 0.3751 -0.2437 -0.2282 0.082 Uiso 1 1 calc R U
C23 C 0.3671(2) -0.28692(16) -0.14300(11) 0.0673(5) Uani 1 1 d . .
H23 H 0.4217 -0.3403 -0.1425 0.081 Uiso 1 1 calc R U
C24 C 0.1486(2) -0.02866(15) -0.27221(10) 0.0634(5) Uani 1 1 d . .
C25 C 0.0786(5) 0.0805(3) -0.3543(2) 0.1512(8) Uani 1 1 d . U
H25 H -0.0138 0.0774 -0.3422 0.181 Uiso 1 1 calc R U
C26 C 0.1469(5) 0.1743(4) -0.3411(2) 0.1512(8) Uani 1 1 d . .
H26A H 0.0757 0.2212 -0.3387 0.181 Uiso 1 1 calc R U
H26B H 0.2181 0.1738 -0.3023 0.181 Uiso 1 1 calc R U
C27 C 0.2138(5) 0.1917(4) -0.3945(2) 0.1512(8) Uani 1 1 d . .
H27 H 0.1801 0.2500 -0.4141 0.181 Uiso 1 1 calc R U
H27A H 0.3169 0.1951 -0.3804 0.181 Uiso 1 1 calc R U
C28 C 0.1777(5) 0.1199(3) -0.4365(2) 0.1512(8) Uani 1 1 d . .
H28 H 0.2600 0.0800 -0.4350 0.181 Uiso 1 1 calc R U
H28A H 0.1491 0.1447 -0.4783 0.181 Uiso 1 1 calc R U
C29 C 0.0630(5) 0.0676(3) -0.4218(2) 0.1512(8) Uani 1 1 d . .
H29A H 0.0710 0.0027 -0.4319 0.181 Uiso 1 1 calc R U
H29B H -0.0287 0.0908 -0.4445 0.181 Uiso 1 1 calc R U
C30 C 0.4065(3) 0.1045(2) 0.01270(14) 0.0990(9) Uani 1 1 d . .
H30A H 0.4254 0.1198 -0.0271 0.148 Uiso 1 1 calc R U
H30B H 0.4930 0.0833 0.0398 0.148 Uiso 1 1 calc R U
H30C H 0.3720 0.1584 0.0304 0.148 Uiso 1 1 calc R U
C31 C 0.4018(3) -0.38558(18) -0.01454(11) 0.0900(9) Uani 1 1 d . .
H31A H 0.3754 -0.4344 -0.0444 0.135 Uiso 1 1 calc R U
H31B H 0.3821 -0.4044 0.0246 0.135 Uiso 1 1 calc R U
H31C H 0.5020 -0.3726 -0.0093 0.135 Uiso 1 1 calc R U

loop_
_atom_site_aniso_label
_atom_site_aniso_U_11
_atom_site_aniso_U_22
_atom_site_aniso_U_33
_atom_site_aniso_U_23
_atom_site_aniso_U_13
_atom_site_aniso_U_12
S1 0.0592(3) 0.0507(3) 0.0571(3) 0.0006(2) 0.0080(2) -0.00532(19)
O1 0.0660(9) 0.0575(9) 0.0842(10) 0.0007(7) -0.0071(7) 0.0067(7)
O2 0.0888(10) 0.0768(11) 0.0624(9) 0.0058(7) 0.0245(8) -0.0220(8)
O3 0.0521(8) 0.0827(11) 0.0759(9) -0.0153(8) 0.0206(7) -0.0143(7)
O4 0.0869(10) 0.0805(11) 0.0646(8) -0.0020(7) 0.0298(7) -0.0050(8)
O5 0.0465(7) 0.0684(9) 0.0769(9) 0.0043(7) 0.0170(6) -0.0021(6)
O6 0.0913(12) 0.1137(15) 0.1106(14) 0.0361(11) 0.0541(10) 0.0081(9)
N1 0.0458(8) 0.0536(9) 0.0610(9) -0.0087(7) 0.0122(7) -0.0046(6)
N2 0.0848(11) 0.0541(10) 0.0569(9) -0.0049(8) 0.0075(8) 0.0154(8)
N3 0.0565(10) 0.0671(11) 0.0837(12) 0.0130(9) 0.0279(9) 0.0030(8)
C1 0.0601(13) 0.0730(17) 0.168(3) -0.0277(18) 0.0208(16) 0.0035(12)
C2 0.0618(11) 0.0532(12) 0.0789(14) -0.0095(10) 0.0050(10) -0.0004(9)
C3 0.0766(15) 0.0547(14) 0.1024(18) -0.0069(12) -0.0014(13) 0.0071(10)
C4 0.0924(17) 0.0534(13) 0.0854(16) 0.0028(11) -0.0005(13) -0.0120(12)
C5 0.0767(14) 0.0600(13) 0.0850(15) -0.0032(11) 0.0099(11) -0.0205(11)
C6 0.0568(11) 0.0560(12) 0.0682(12) 0.0010(9) 0.0085(9) -0.0065(8)
C7 0.0542(10) 0.0503(11) 0.0500(9) -0.0048(8) 0.0095(7) -0.0042(7)
C8 0.0413(9) 0.0506(10) 0.0650(11) -0.0035(8) 0.0144(8) 0.0000(7)
C9 0.0473(9) 0.0487(10) 0.0597(10) -0.0076(8) 0.0145(7) 0.0042(7)
C10 0.0522(10) 0.0526(11) 0.0648(11) -0.0068(8) 0.0164(8) 0.0017(8)
C11 0.0551(10) 0.0571(11) 0.0593(10) -0.0025(8) 0.0153(8) 0.0115(8)
C12 0.0498(10) 0.0581(11) 0.0605(10) -0.0110(8) 0.0086(7) 0.0105(8)
C13 0.0575(11) 0.0544(11) 0.0709(11) -0.0126(9) 0.0122(8) -0.0025(8)
C14 0.0547(10) 0.0510(11) 0.0656(12) -0.0107(9) 0.0180(9) -0.0035(8)
C15 0.0671(13) 0.0641(13) 0.0651(12) -0.0099(10) 0.0028(9) 0.0156(9)
C16 0.0566(10) 0.0608(12) 0.0565(11) -0.0113(9) 0.0027(8) 0.0058(8)
C17 0.0725(13) 0.0662(13) 0.0569(11) -0.0119(10) 0.0005(9) 0.0145(10)
C18 0.0601(10) 0.0485(11) 0.0629(11) -0.0068(9) 0.0063(8) 0.0051(8)
C19 0.0472(9) 0.0501(11) 0.0600(11) -0.0042(8) 0.0048(8) -0.0012(7)
C20 0.0457(9) 0.0538(11) 0.0694(12) -0.0036(9) 0.0089(8) 0.0033(7)
C21 0.0455(9) 0.0590(12) 0.0718(12) 0.0074(9) 0.0130(8) 0.0002(8)
C22 0.0686(12) 0.0632(14) 0.0786(14) 0.0015(11) 0.0273(10) 0.0063(10)
C23 0.0653(11) 0.0563(12) 0.0812(14) -0.0081(11) 0.0178(10) 0.0096(9)
C24 0.0522(11) 0.0671(14) 0.0721(13) 0.0075(10) 0.0162(9) -0.0069(9)
C25 0.1519(15) 0.1403(18) 0.1553(18) 0.0462(15) 0.0201(14) 0.0232(13)
C26 0.1519(15) 0.1403(18) 0.1553(18) 0.0462(15) 0.0201(14) 0.0232(13)
C27 0.1519(15) 0.1403(18) 0.1553(18) 0.0462(15) 0.0201(14) 0.0232(13)
C28 0.1519(15) 0.1403(18) 0.1553(18) 0.0462(15) 0.0201(14) 0.0232(13)
C29 0.1519(15) 0.1403(18) 0.1553(18) 0.0462(15) 0.0201(14) 0.0232(13)
C30 0.115(2) 0.100(2) 0.0926(19) -0.0010(16) 0.0443(17) -0.0275(17)
C31 0.131(2) 0.0657(15) 0.0677(14) 0.0039(12) 0.0083(14) 0.0410(15)

loop_
_atom_type_symbol
_atom_type_description
_atom_type_scat_dispersion_real
_atom_type_scat_dispersion_imag
_atom_type_scat_source
C C 0.0033 0.0016 'International Tables Vol C Tables 4.2.6.8 and 6.1.1.4'
H H 0.0000 0.0000 'International Tables Vol C Tables 4.2.6.8 and 6.1.1.4'
N N 0.0061 0.0033 'International Tables Vol C Tables 4.2.6.8 and 6.1.1.4'
O O 0.0106 0.0060 'International Tables Vol C Tables 4.2.6.8 and 6.1.1.4'
S S 0.1246 0.1234 'International Tables Vol C Tables 4.2.6.8 and 6.1.1.4'

loop_
_geom_angle_atom_site_label_1
_geom_angle_atom_site_label_2
_geom_angle_atom_site_label_3
_geom_angle
O2 S1 O1 118.51(11)
O2 S1 N1 103.93(10)
O1 S1 N1 109.16(9)
O2 S1 C7 109.93(10)
O1 S1 C7 108.60(9)
N1 S1 C7 105.94(8)
C11 O4 C30 117.52(19)
C24 O6 C25 117.8(3)
C8 N1 S1 121.21(14)
C8 N1 H1 119.4
S1 N1 H1 119.4
C17 N2 C18 107.78(17)
C17 N2 C31 125.4(2)
C18 N2 C31 126.75(19)
C24 N3 C21 128.19(18)
C24 N3 H3 115.9
C21 N3 H3 115.9
C2 C1 H1A 109.5
C2 C1 H1B 109.5
H1A C1 H1B 109.5
C2 C1 H1C 109.5
H1A C1 H1C 109.5
H1B C1 H1C 109.5
C3 C2 C7 116.3(2)
C3 C2 C1 119.9(2)
C7 C2 C1 123.8(2)
C4 C3 C2 122.1(2)
C4 C3 H3A 118.9
C2 C3 H3A 118.9
C3 C4 C5 120.4(2)
C3 C4 H4 119.8
C5 C4 H4 119.8
C6 C5 C4 119.7(2)
C6 C5 H5 120.2
C4 C5 H5 120.2
C5 C6 C7 119.7(2)
C5 C6 H6 120.1
C7 C6 H6 120.1
C6 C7 C2 121.8(2)
C6 C7 S1 116.71(15)
C2 C7 S1 121.52(15)
O3 C8 N1 120.80(18)
O3 C8 C9 121.84(17)
N1 C8 C9 117.35(16)
C14 C9 C10 120.21(17)
C14 C9 C8 124.02(18)
C10 C9 C8 115.72(17)
C9 C10 C11 119.28(19)
C9 C10 H10 120.4
C11 C10 H10 120.4
O4 C11 C10 123.37(19)
O4 C11 C12 115.55(18)
C10 C11 C12 121.08(19)
C13 C12 C11 117.76(18)
C13 C12 C15 121.0(2)
C11 C12 C15 121.2(2)
C12 C13 C14 122.2(2)
C12 C13 H13 118.9
C14 C13 H13 118.9
C9 C14 C13 119.48(19)
C9 C14 H14 120.3
C13 C14 H14 120.3
C16 C15 C12 114.26(16)
C16 C15 H15A 108.7
C12 C15 H15A 108.7
C16 C15 H15B 108.7
C12 C15 H15B 108.7
H15A C15 H15B 107.6
C17 C16 C19 105.81(18)
C17 C16 C15 127.5(2)
C19 C16 C15 126.61(19)
N2 C17 C16 110.9(2)
N2 C17 H17 124.6
C16 C17 H17 124.6
N2 C18 C23 130.00(19)
N2 C18 C19 108.35(17)
C23 C18 C19 121.59(19)
C18 C19 C20 120.59(18)
C18 C19 C16 107.19(17)
C20 C19 C16 132.20(19)
C21 C20 C19 117.73(18)
C21 C20 H20 121.1
C19 C20 H20 121.1
C20 C21 C22 120.70(19)
C20 C21 N3 122.83(19)
C22 C21 N3 116.44(19)
C23 C22 C21 123.0(2)
C23 C22 H22 118.5
C21 C22 H22 118.5
C22 C23 C18 116.4(2)
C22 C23 H23 121.8
C18 C23 H23 121.8
O5 C24 O6 124.4(2)
O5 C24 N3 125.8(2)
O6 C24 N3 109.78(18)
O6 C25 C29 108.9(4)
O6 C25 C26 107.9(4)
C29 C25 C26 104.7(4)
O6 C25 H25 111.7
C29 C25 H25 111.7
C26 C25 H25 111.7
C27 C26 C25 104.1(4)
C27 C26 H26A 110.9
C25 C26 H26A 110.9
C27 C26 H26B 110.9
C25 C26 H26B 110.9
H26A C26 H26B 108.9
C28 C27 C26 108.5(5)
C28 C27 H27 110.0
C26 C27 H27 110.0
C28 C27 H27A 110.0
C26 C27 H27A 110.0
H27 C27 H27A 108.4
C27 C28 C29 109.7(5)
C27 C28 H28 109.7
C29 C28 H28 109.7
C27 C28 H28A 109.7
C29 C28 H28A 109.7
H28 C28 H28A 108.2
C28 C29 C25 104.3(5)
C28 C29 H29A 110.9
C25 C29 H29A 110.9
C28 C29 H29B 110.9
C25 C29 H29B 110.9
H29A C29 H29B 108.9
O4 C30 H30A 109.5
O4 C30 H30B 109.5
H30A C30 H30B 109.5
O4 C30 H30C 109.5
H30A C30 H30C 109.5
H30B C30 H30C 109.5
N2 C31 H31A 109.5
N2 C31 H31B 109.5
H31A C31 H31B 109.5
N2 C31 H31C 109.5
H31A C31 H31C 109.5
H31B C31 H31C 109.5

loop_
_geom_bond_atom_site_label_1
_geom_bond_atom_site_label_2
_geom_bond_distance
S1 O2 1.4043(17)
S1 O1 1.4183(18)
S1 N1 1.6522(19)
S1 C7 1.761(2)
O3 C8 1.215(2)
O4 C11 1.351(2)
O4 C30 1.426(3)
O5 C24 1.203(2)
O6 C24 1.316(3)
O6 C25 1.465(4)
N1 C8 1.354(2)
N1 H1 0.8600
N2 C17 1.357(3)
N2 C18 1.372(3)
N2 C31 1.432(3)
N3 C24 1.346(3)
N3 C21 1.420(3)
N3 H3 0.8600
C1 C2 1.510(3)
C1 H1A 0.9600
C1 H1B 0.9600
C1 H1C 0.9600
C2 C3 1.386(3)
C2 C7 1.400(3)
C3 C4 1.355(4)
C3 H3A 0.9300
C4 C5 1.375(4)
C4 H4 0.9300
C5 C6 1.368(3)
C5 H5 0.9300
C6 C7 1.373(3)
C6 H6 0.9300
C8 C9 1.499(3)
C9 C14 1.374(3)
C9 C10 1.382(3)
C10 C11 1.400(3)
C10 H10 0.9300
C11 C12 1.402(3)
C12 C13 1.359(3)
C12 C15 1.496(3)
C13 C14 1.400(3)
C13 H13 0.9300
C14 H14 0.9300
C15 C16 1.488(3)
C15 H15A 0.9700
C15 H15B 0.9700
C16 C17 1.375(3)
C16 C19 1.417(3)
C17 H17 0.9300
C18 C23 1.386(3)
C18 C19 1.399(3)
C19 C20 1.401(3)
C20 C21 1.367(3)
C20 H20 0.9300
C21 C22 1.390(3)
C22 C23 1.376(3)
C22 H22 0.9300
C23 H23 0.9300
C25 C29 1.475(6)
C25 C26 1.504(7)
C25 H25 0.9800
C26 C27 1.478(6)
C26 H26A 0.9700
C26 H26B 0.9700
C27 C28 1.383(7)
C27 H27 0.9700
C27 H27A 0.9700
C28 C29 1.427(6)
C28 H28 0.9700
C28 H28A 0.9700
C29 H29A 0.9700
C29 H29B 0.9700
C30 H30A 0.9600
C30 H30B 0.9600
C30 H30C 0.9600
C31 H31A 0.9600
C31 H31B 0.9600
C31 H31C 0.9600

loop_
_geom_torsion_atom_site_label_1
_geom_torsion_atom_site_label_2
_geom_torsion_atom_site_label_3
_geom_torsion_atom_site_label_4
_geom_torsion
O2 S1 N1 C8 -179.42(15)
O1 S1 N1 C8 -52.06(18)
C7 S1 N1 C8 64.71(17)
C7 C2 C3 C4 2.3(4)
C1 C2 C3 C4 -177.5(3)
C2 C3 C4 C5 -1.3(4)
C3 C4 C5 C6 -0.4(4)
C4 C5 C6 C7 0.9(3)
C5 C6 C7 C2 0.2(3)
C5 C6 C7 S1 -179.40(17)
C3 C2 C7 C6 -1.8(3)
C1 C2 C7 C6 178.0(2)
C3 C2 C7 S1 177.82(18)
C1 C2 C7 S1 -2.4(3)
O2 S1 C7 C6 137.70(16)
O1 S1 C7 C6 6.56(18)
N1 S1 C7 C6 -110.59(16)
O2 S1 C7 C2 -41.89(19)
O1 S1 C7 C2 -173.03(16)
N1 S1 C7 C2 69.82(18)
S1 N1 C8 O3 -4.6(3)
S1 N1 C8 C9 174.32(13)
O3 C8 C9 C14 159.63(19)
N1 C8 C9 C14 -19.3(3)
O3 C8 C9 C10 -17.6(3)
N1 C8 C9 C10 163.44(17)
C14 C9 C10 C11 0.0(3)
C8 C9 C10 C11 177.40(16)
C30 O4 C11 C10 -0.5(3)
C30 O4 C11 C12 179.6(2)
C9 C10 C11 O4 178.65(17)
C9 C10 C11 C12 -1.4(3)
O4 C11 C12 C13 -178.11(17)
C10 C11 C12 C13 1.9(3)
O4 C11 C12 C15 -0.2(3)
C10 C11 C12 C15 179.82(17)
C11 C12 C13 C14 -1.1(3)
C15 C12 C13 C14 -179.01(18)
C10 C9 C14 C13 0.8(3)
C8 C9 C14 C13 -176.37(18)
C12 C13 C14 C9 -0.2(3)
C13 C12 C15 C16 -101.1(2)
C11 C12 C15 C16 81.1(3)
C12 C15 C16 C17 49.7(3)
C12 C15 C16 C19 -133.6(2)
C18 N2 C17 C16 -0.7(3)
C31 N2 C17 C16 176.7(2)
C19 C16 C17 N2 0.1(2)
C15 C16 C17 N2 177.41(19)
C17 N2 C18 C23 178.2(2)
C31 N2 C18 C23 0.8(4)
C17 N2 C18 C19 1.0(2)
C31 N2 C18 C19 -176.4(2)
N2 C18 C19 C20 177.45(16)
C23 C18 C19 C20 0.0(3)
N2 C18 C19 C16 -0.9(2)
C23 C18 C19 C16 -178.40(18)
C17 C16 C19 C18 0.5(2)
C15 C16 C19 C18 -176.8(2)
C17 C16 C19 C20 -177.6(2)
C15 C16 C19 C20 5.1(3)
C18 C19 C20 C21 -0.7(3)
C16 C19 C20 C21 177.22(19)
C19 C20 C21 C22 1.9(3)
C19 C20 C21 N3 -175.82(17)
C24 N3 C21 C20 -28.2(3)
C24 N3 C21 C22 154.0(2)
C20 C21 C22 C23 -2.6(3)
N3 C21 C22 C23 175.28(19)
C21 C22 C23 C18 1.8(3)
N2 C18 C23 C22 -177.4(2)
C19 C18 C23 C22 -0.5(3)
C25 O6 C24 O5 -0.2(4)
C25 O6 C24 N3 -179.9(3)
C21 N3 C24 O5 -0.4(4)
C21 N3 C24 O6 179.3(2)
C24 O6 C25 C29 -139.2(3)
C24 O6 C25 C26 107.7(4)
O6 C25 C26 C27 95.1(4)
C29 C25 C26 C27 -20.8(5)
C25 C26 C27 C28 4.7(5)
C26 C27 C28 C29 14.1(5)
C27 C28 C29 C25 -27.4(5)
O6 C25 C29 C28 -86.1(4)
C26 C25 C29 C28 29.1(5)
